data_4103297
loop_
_publ_author_name
'Airon C. Soegiarto'
'Angiolina Comotti'
'Michael D. Ward'

_publ_section_title
;
 Controlled Orientation of Polyconjugated Guest Molecules in Tunable Host
 Cavities
;
_journal_name_full 'Journal of the American Chemical Society'
_journal_page_first 14603
_journal_page_last 14616
_journal_paper_doi 10.1021/ja106106d
_journal_volume 132
_journal_year 2010
_chemical_formula_sum 'C30 H36 N6 O8 S2'
_chemical_formula_weight 672.77
_chemical_name_systematic
; 
 ? 
;
_space_group_IT_number 2
_symmetry_cell_setting triclinic
_symmetry_space_group_name_Hall '-P 1'
_symmetry_space_group_name_H-M 'P -1'
_atom_sites_solution_hydrogens geom
_atom_sites_solution_primary direct
_atom_sites_solution_secondary difmap
_audit_creation_method SHELXL-97
_cell_angle_alpha 97.1930(10)
_cell_angle_beta 98.1780(10)
_cell_angle_gamma 92.0110(10)
_cell_formula_units_Z 1
_cell_length_a 6.0960(4)
_cell_length_b 7.2875(4)
_cell_length_c 18.3630(11)
_cell_measurement_reflns_used 5102
_cell_measurement_temperature 200(2)
_cell_measurement_theta_max 26.64
_cell_measurement_theta_min 2.26
_cell_volume 799.96(8)
_computing_cell_refinement 'Bruker SAINT'
_computing_data_collection 'Bruker APEX2'
_computing_data_reduction 'Bruker SAINT'
_computing_molecular_graphics 'Bruker SHELXTL'
_computing_publication_material 'Bruker SHELXTL'
_computing_structure_refinement 'SHELXL-97 (Sheldrick, 2008)'
_computing_structure_solution 'SHELXS-97 (Sheldrick, 2008)'
_diffrn_ambient_temperature 200(2)
_diffrn_measured_fraction_theta_full 0.998
_diffrn_measured_fraction_theta_max 0.998
_diffrn_measurement_device_type 'Bruker APEX-II CCD'
_diffrn_measurement_method '\f and \w scans'
_diffrn_radiation_monochromator graphite
_diffrn_radiation_source 'fine-focus sealed tube'
_diffrn_radiation_type MoK\a
_diffrn_radiation_wavelength 0.71073
_diffrn_reflns_av_R_equivalents 0.0289
_diffrn_reflns_av_sigmaI/netI 0.0256
_diffrn_reflns_limit_h_max 7
_diffrn_reflns_limit_h_min -7
_diffrn_reflns_limit_k_max 9
_diffrn_reflns_limit_k_min -9
_diffrn_reflns_limit_l_max 23
_diffrn_reflns_limit_l_min -23
_diffrn_reflns_number 14718
_diffrn_reflns_theta_full 26.73
_diffrn_reflns_theta_max 26.73
_diffrn_reflns_theta_min 2.26
_exptl_absorpt_coefficient_mu 0.226
_exptl_absorpt_correction_T_max 0.9932
_exptl_absorpt_correction_T_min 0.9604
_exptl_absorpt_correction_type multi-scan
_exptl_absorpt_process_details sadabs
_exptl_crystal_colour colourless
_exptl_crystal_density_diffrn 1.397
_exptl_crystal_density_method 'not measured'
_exptl_crystal_description plate
_exptl_crystal_F_000 354
_exptl_crystal_size_max 0.18
_exptl_crystal_size_mid 0.08
_exptl_crystal_size_min 0.03
_refine_diff_density_max 0.458
_refine_diff_density_min -0.304
_refine_diff_density_rms 0.043
_refine_ls_extinction_method none
_refine_ls_goodness_of_fit_ref 1.038
_refine_ls_hydrogen_treatment constr
_refine_ls_matrix_type full
_refine_ls_number_parameters 272
_refine_ls_number_reflns 3389
_refine_ls_number_restraints 204
_refine_ls_restrained_S_all 1.008
_refine_ls_R_factor_all 0.0446
_refine_ls_R_factor_gt 0.0333
_refine_ls_shift/su_max 0.001
_refine_ls_shift/su_mean 0.000
_refine_ls_structure_factor_coef Fsqd
_refine_ls_weighting_details 'calc w=1/[\s^2^(Fo^2^)+(0.0459P)^2^+0.2630P] where P=(Fo^2^+2Fc^2^)/3'
_refine_ls_weighting_scheme calc
_refine_ls_wR_factor_gt 0.0842
_refine_ls_wR_factor_ref 0.0907
_reflns_number_gt 2811
_reflns_number_total 3389
_reflns_threshold_expression >2sigma(I)
_cod_data_source_file ja106106d_si_022.cif
_cod_data_source_block GDS_23
_cod_database_code 4103297

loop_
_symmetry_equiv_pos_as_xyz
'x, y, z'
'-x, -y, -z'

loop_
_atom_site_label
_atom_site_type_symbol
_atom_site_fract_x
_atom_site_fract_y
_atom_site_fract_z
_atom_site_U_iso_or_equiv
_atom_site_adp_type
_atom_site_occupancy
_atom_site_symmetry_multiplicity
_atom_site_calc_flag
_atom_site_refinement_flags
_atom_site_disorder_assembly
_atom_site_disorder_group
C1 C 0.4396(2) 0.2404(2) 0.42552(8) 0.0225(3) Uani 1 1 d . . .
C2 C 0.8206(2) 0.6517(2) 0.29610(8) 0.0213(3) Uani 1 1 d . . .
C3 C 1.0125(3) 0.6936(2) 0.26773(8) 0.0265(3) Uani 1 1 d . . .
H3 H 1.1321 0.7640 0.2988 0.032 Uiso 1 1 calc R . .
C4 C 1.0312(3) 0.6335(2) 0.19407(9) 0.0281(3) Uani 1 1 d . . .
H4 H 1.1631 0.6619 0.1748 0.034 Uiso 1 1 calc R . .
C5 C 0.8546(3) 0.5314(2) 0.14898(8) 0.0259(3) Uani 1 1 d . . .
C6 C 0.6652(3) 0.4844(2) 0.17814(9) 0.0303(4) Uani 1 1 d . . .
H6 H 0.5473 0.4106 0.1476 0.036 Uiso 1 1 calc R . .
C7 C 0.6480(3) 0.5447(2) 0.25145(9) 0.0275(3) Uani 1 1 d . . .
H7 H 0.5181 0.5129 0.2712 0.033 Uiso 1 1 calc R . .
C8 C 1.0363(3) 0.5224(2) 0.04127(8) 0.0308(4) Uani 1 1 d . . .
H8A H 1.1656 0.4511 0.0574 0.037 Uiso 1 1 calc R . .
H8B H 1.0776 0.6562 0.0549 0.037 Uiso 1 1 calc R . .
N1 N 0.3427(2) 0.07510(18) 0.42579(7) 0.0285(3) Uani 1 1 d . . .
H1A H 0.4225 -0.0232 0.4259 0.034 Uiso 1 1 calc R . .
H1B H 0.1986 0.0635 0.4258 0.034 Uiso 1 1 calc R . .
N2 N 0.6560(2) 0.25603(19) 0.42545(8) 0.0319(3) Uani 1 1 d . . .
H2A H 0.7346 0.1570 0.4256 0.038 Uiso 1 1 calc R . .
H2B H 0.7216 0.3654 0.4253 0.038 Uiso 1 1 calc R . .
N3 N 0.3218(2) 0.39020(18) 0.42330(7) 0.0284(3) Uani 1 1 d . . .
H3A H 0.3881 0.4986 0.4218 0.034 Uiso 1 1 calc R . .
H3B H 0.1775 0.3810 0.4233 0.034 Uiso 1 1 calc R . .
O1 O 0.92147(18) 0.61294(15) 0.43565(6) 0.0285(3) Uani 1 1 d . . .
O2 O 0.89169(17) 0.92418(14) 0.40285(6) 0.0280(3) Uani 1 1 d . . .
O3 O 0.56112(17) 0.72403(14) 0.39488(6) 0.0254(2) Uani 1 1 d . . .
O4 O 0.8497(2) 0.47151(16) 0.07502(6) 0.0337(3) Uani 1 1 d . . .
S1 S 0.79784(6) 0.73411(5) 0.389469(19) 0.01986(11) Uani 1 1 d . . .
C9 C 0.463(3) 0.059(3) 0.2308(10) 0.038(3) Uani 0.573(10) 1 d PU A 1
H9 H 0.5474 0.0718 0.2790 0.046 Uiso 0.573(10) 1 calc PR A 1
C10 C 0.552(4) -0.036(4) 0.1700(11) 0.039(3) Uani 0.573(10) 1 d PU A 1
H10 H 0.6951 -0.0838 0.1787 0.047 Uiso 0.573(10) 1 calc PR A 1
C11 C 0.436(2) -0.060(2) 0.0981(8) 0.036(2) Uani 0.573(10) 1 d PU A 1
H11 H 0.4975 -0.1255 0.0582 0.043 Uiso 0.573(10) 1 calc PR A 1
C12 C 0.2281(15) 0.0136(12) 0.0864(6) 0.0249(15) Uani 0.573(10) 1 d PU A 1
C13 C 0.145(2) 0.108(2) 0.1467(7) 0.034(2) Uani 0.573(10) 1 d PU A 1
H13 H 0.0049 0.1597 0.1375 0.041 Uiso 0.573(10) 1 calc PR A 1
C14 C 0.257(3) 0.131(3) 0.2211(13) 0.042(3) Uani 0.573(10) 1 d PU A 1
H14 H 0.1944 0.1929 0.2613 0.050 Uiso 0.573(10) 1 calc PR A 1
C15 C 0.1043(8) -0.0173(5) 0.0102(3) 0.0361(14) Uani 0.573(10) 1 d PU . 1
H15 H 0.1836 -0.0673 -0.0279 0.043 Uiso 0.573(10) 1 calc PR A 1
C9' C 0.504(4) 0.035(4) 0.2203(12) 0.035(4) Uani 0.427(10) 1 d PU A 2
H9' H 0.6090 0.0315 0.2635 0.042 Uiso 0.427(10) 1 calc PR A 2
C10' C 0.543(6) -0.044(5) 0.1541(15) 0.045(5) Uani 0.427(10) 1 d PU A 2
H10' H 0.6775 -0.1018 0.1483 0.054 Uiso 0.427(10) 1 calc PR A 2
C11' C 0.378(3) -0.037(3) 0.0940(9) 0.031(3) Uani 0.427(10) 1 d PU A 2
H11' H 0.4054 -0.0901 0.0464 0.037 Uiso 0.427(10) 1 calc PR A 2
C12' C 0.174(2) 0.0435(17) 0.0988(7) 0.025(2) Uani 0.427(10) 1 d PU A 2
C13' C 0.141(4) 0.125(3) 0.1674(8) 0.036(3) Uani 0.427(10) 1 d PU A 2
H13' H 0.0073 0.1826 0.1748 0.043 Uiso 0.427(10) 1 calc PR A 2
C14' C 0.310(4) 0.120(4) 0.2246(15) 0.038(4) Uani 0.427(10) 1 d PU A 2
H14' H 0.2894 0.1809 0.2718 0.046 Uiso 0.427(10) 1 calc PR A 2
C15' C 0.0009(9) 0.0410(6) 0.0352(3) 0.0273(17) Uani 0.427(10) 1 d PU . 2
H15' H -0.1274 0.1053 0.0444 0.033 Uiso 0.427(10) 1 calc PRU A 2

loop_
_atom_site_aniso_label
_atom_site_aniso_U_11
_atom_site_aniso_U_22
_atom_site_aniso_U_33
_atom_site_aniso_U_23
_atom_site_aniso_U_13
_atom_site_aniso_U_12
C1 0.0223(7) 0.0252(8) 0.0195(7) 0.0006(6) 0.0032(6) 0.0013(6)
C2 0.0247(8) 0.0201(7) 0.0192(7) 0.0016(5) 0.0044(6) 0.0023(6)
C3 0.0250(8) 0.0300(8) 0.0237(8) 0.0010(6) 0.0042(6) -0.0022(6)
C4 0.0275(8) 0.0328(9) 0.0251(8) 0.0022(6) 0.0089(6) -0.0006(7)
C5 0.0334(9) 0.0244(8) 0.0200(7) 0.0009(6) 0.0059(6) 0.0019(6)
C6 0.0306(9) 0.0314(9) 0.0262(8) -0.0013(7) 0.0014(7) -0.0067(7)
C7 0.0268(8) 0.0285(8) 0.0273(8) 0.0016(6) 0.0074(6) -0.0034(6)
C8 0.0381(9) 0.0316(9) 0.0230(8) 0.0007(7) 0.0090(7) -0.0031(7)
N1 0.0217(7) 0.0251(7) 0.0384(8) 0.0006(6) 0.0062(6) 0.0012(5)
N2 0.0214(7) 0.0233(7) 0.0509(9) 0.0013(6) 0.0080(6) 0.0015(5)
N3 0.0227(7) 0.0246(7) 0.0389(8) 0.0032(6) 0.0075(6) 0.0041(5)
O1 0.0285(6) 0.0335(6) 0.0249(6) 0.0073(5) 0.0045(4) 0.0082(5)
O2 0.0258(6) 0.0229(6) 0.0340(6) -0.0044(4) 0.0086(5) -0.0028(4)
O3 0.0202(5) 0.0274(6) 0.0291(6) 0.0009(4) 0.0081(4) 0.0014(4)
O4 0.0402(7) 0.0382(7) 0.0213(6) -0.0028(5) 0.0085(5) -0.0081(5)
S1 0.01922(19) 0.02023(19) 0.02030(18) 0.00096(13) 0.00487(13) 0.00156(13)
C9 0.054(8) 0.034(5) 0.022(3) 0.000(3) -0.002(4) -0.007(5)
C10 0.035(4) 0.036(6) 0.046(7) 0.016(5) 0.001(4) 0.000(3)
C11 0.033(5) 0.026(3) 0.050(3) 0.007(2) 0.011(3) 0.004(3)
C12 0.029(5) 0.019(3) 0.026(3) 0.002(2) 0.006(3) 0.001(3)
C13 0.031(2) 0.030(4) 0.043(7) 0.005(5) 0.003(4) 0.002(2)
C14 0.043(7) 0.032(4) 0.050(4) 0.001(3) 0.011(4) 0.000(4)
C15 0.041(3) 0.0302(18) 0.037(3) 0.0045(15) 0.005(2) -0.0001(16)
C9' 0.037(6) 0.032(6) 0.033(9) 0.009(6) -0.009(5) 0.006(4)
C10' 0.043(6) 0.033(5) 0.055(11) 0.004(7) -0.002(7) 0.000(4)
C11' 0.035(8) 0.029(5) 0.028(3) 0.003(3) 0.007(5) 0.008(5)
C12' 0.029(5) 0.023(4) 0.024(5) 0.000(3) 0.004(3) 0.008(3)
C13' 0.051(4) 0.026(4) 0.031(7) 0.001(5) 0.007(5) 0.000(3)
C14' 0.047(10) 0.033(4) 0.035(4) 0.003(3) 0.010(6) 0.005(7)
C15' 0.025(3) 0.028(2) 0.027(3) 0.0014(19) 0.000(2) 0.0020(18)

loop_
_atom_type_symbol
_atom_type_description
_atom_type_scat_dispersion_real
_atom_type_scat_dispersion_imag
_atom_type_scat_source
C C 0.0033 0.0016 'International Tables Vol C Tables 4.2.6.8 and 6.1.1.4'
H H 0.0000 0.0000 'International Tables Vol C Tables 4.2.6.8 and 6.1.1.4'
N N 0.0061 0.0033 'International Tables Vol C Tables 4.2.6.8 and 6.1.1.4'
O O 0.0106 0.0060 'International Tables Vol C Tables 4.2.6.8 and 6.1.1.4'
S S 0.1246 0.1234 'International Tables Vol C Tables 4.2.6.8 and 6.1.1.4'

loop_
_geom_angle_atom_site_label_1
_geom_angle_atom_site_label_2
_geom_angle_atom_site_label_3
_geom_angle
_geom_angle_site_symmetry_1
_geom_angle_site_symmetry_3
N2 C1 N1 119.45(14) . .
N2 C1 N3 119.43(14) . .
N1 C1 N3 121.09(14) . .
C3 C2 C7 119.94(14) . .
C3 C2 S1 119.72(11) . .
C7 C2 S1 120.34(11) . .
C2 C3 C4 120.48(14) . .
C2 C3 H3 119.8 . .
C4 C3 H3 119.8 . .
C3 C4 C5 119.22(14) . .
C3 C4 H4 120.4 . .
C5 C4 H4 120.4 . .
O4 C5 C6 115.24(14) . .
O4 C5 C4 124.57(14) . .
C6 C5 C4 120.19(14) . .
C7 C6 C5 120.18(15) . .
C7 C6 H6 119.9 . .
C5 C6 H6 119.9 . .
C6 C7 C2 119.93(14) . .
C6 C7 H7 120.0 . .
C2 C7 H7 120.0 . .
O4 C8 C8 105.74(16) . 2_765
O4 C8 H8A 110.6 . .
C8 C8 H8A 110.6 2_765 .
O4 C8 H8B 110.6 . .
C8 C8 H8B 110.6 2_765 .
H8A C8 H8B 108.7 . .
C1 N1 H1A 120.0 . .
C1 N1 H1B 120.0 . .
H1A N1 H1B 120.0 . .
C1 N2 H2A 120.0 . .
C1 N2 H2B 120.0 . .
H2A N2 H2B 120.0 . .
C1 N3 H3A 120.0 . .
C1 N3 H3B 120.0 . .
H3A N3 H3B 120.0 . .
C5 O4 C8 117.69(12) . .
O1 S1 O2 112.66(7) . .
O1 S1 O3 112.07(6) . .
O2 S1 O3 112.18(6) . .
O1 S1 C2 107.10(7) . .
O2 S1 C2 106.15(7) . .
O3 S1 C2 106.13(7) . .
C14 C9 C10 121(2) . .
C14 C9 H9 119.4 . .
C10 C9 H9 119.4 . .
C11 C10 C9 122(2) . .
C11 C10 H10 118.9 . .
C9 C10 H10 118.9 . .
C10 C11 C12 118.0(16) . .
C10 C11 H11 121.0 . .
C12 C11 H11 121.0 . .
C13 C12 C11 118.9(12) . .
C13 C12 C15 123.5(8) . .
C11 C12 C15 117.5(9) . .
C12 C13 C14 124.4(13) . .
C12 C13 H13 117.8 . .
C14 C13 H13 117.8 . .
C9 C14 C13 115.3(18) . .
C9 C14 H14 122.3 . .
C13 C14 H14 122.3 . .
C15 C15 C12 126.8(6) 2 .
C15 C15 H15 116.6 2 .
C12 C15 H15 116.6 . .
C10' C9' C14' 119(3) . .
C10' C9' H9' 120.7 . .
C14' C9' H9' 120.7 . .
C9' C10' C11' 117(3) . .
C9' C10' H10' 121.4 . .
C11' C10' H10' 121.4 . .
C10' C11' C12' 124(2) . .
C10' C11' H11' 117.8 . .
C12' C11' H11' 117.8 . .
C13' C12' C11' 116.9(16) . .
C13' C12' C15' 120.1(12) . .
C11' C12' C15' 123.0(10) . .
C14' C13' C12' 116.9(19) . .
C14' C13' H13' 121.6 . .
C12' C13' H13' 121.6 . .
C9' C14' C13' 126(2) . .
C9' C14' H14' 117.0 . .
C13' C14' H14' 117.0 . .
C15' C15' C12' 128.4(7) 2 .
C15' C15' H15' 115.8 2 .
C12' C15' H15' 115.8 . .

loop_
_geom_bond_atom_site_label_1
_geom_bond_atom_site_label_2
_geom_bond_distance
_geom_bond_site_symmetry_2
C1 N2 1.3203(19) .
C1 N1 1.3237(19) .
C1 N3 1.3293(19) .
C2 C3 1.386(2) .
C2 C7 1.387(2) .
C2 S1 1.7706(14) .
C3 C4 1.391(2) .
C3 H3 0.9500 .
C4 C5 1.391(2) .
C4 H4 0.9500 .
C5 O4 1.3693(18) .
C5 C6 1.389(2) .
C6 C7 1.383(2) .
C6 H6 0.9500 .
C7 H7 0.9500 .
C8 O4 1.4298(19) .
C8 C8 1.508(3) 2_765
C8 H8A 0.9900 .
C8 H8B 0.9900 .
N1 H1A 0.8800 .
N1 H1B 0.8800 .
N2 H2A 0.8800 .
N2 H2B 0.8800 .
N3 H3A 0.8800 .
N3 H3B 0.8800 .
O1 S1 1.4558(11) .
O2 S1 1.4579(11) .
O3 S1 1.4604(10) .
C9 C14 1.375(19) .
C9 C10 1.42(3) .
C9 H9 0.9500 .
C10 C11 1.39(2) .
C10 H10 0.9500 .
C11 C12 1.397(9) .
C11 H11 0.9500 .
C12 C13 1.394(10) .
C12 C15 1.478(12) .
C13 C14 1.43(3) .
C13 H13 0.9500 .
C14 H14 0.9500 .
C15 C15 1.316(10) 2
C15 H15 0.9500 .
C9' C10' 1.33(3) .
C9' C14' 1.36(2) .
C9' H9' 0.9500 .
C10' C11' 1.39(3) .
C10' H10' 0.9500 .
C11' C12' 1.401(11) .
C11' H11' 0.9500 .
C12' C13' 1.367(13) .
C12' C15' 1.458(16) .
C13' C14' 1.37(3) .
C13' H13' 0.9500 .
C14' H14' 0.9500 .
C15' C15' 1.353(12) 2
C15' H15' 0.9500 .

loop_
_geom_hbond_atom_site_label_D
_geom_hbond_atom_site_label_H
_geom_hbond_atom_site_label_A
_geom_hbond_distance_DH
_geom_hbond_distance_HA
_geom_hbond_distance_DA
_geom_hbond_angle_DHA
_geom_hbond_site_symmetry_A
N1 H1A O3 0.88 2.10 2.9547(16) 163.2 1_545
N1 H1B O2 0.88 2.06 2.8791(17) 154.4 1_445
N2 H2A O2 0.88 2.01 2.8718(17) 167.9 1_545
N2 H2B O1 0.88 2.11 2.9859(17) 170.9 .
N3 H3A O3 0.88 2.07 2.9333(17) 166.6 .
N3 H3B O1 0.88 2.35 2.9975(17) 130.3 1_455

loop_
_geom_torsion_atom_site_label_1
_geom_torsion_atom_site_label_2
_geom_torsion_atom_site_label_3
_geom_torsion_atom_site_label_4
_geom_torsion
_geom_torsion_site_symmetry_1
_geom_torsion_site_symmetry_4
C7 C2 C3 C4 1.8(2) . .
S1 C2 C3 C4 -178.58(12) . .
C2 C3 C4 C5 0.3(2) . .
C3 C4 C5 O4 177.07(14) . .
C3 C4 C5 C6 -2.4(2) . .
O4 C5 C6 C7 -177.10(14) . .
C4 C5 C6 C7 2.4(2) . .
C5 C6 C7 C2 -0.3(2) . .
C3 C2 C7 C6 -1.8(2) . .
S1 C2 C7 C6 178.59(12) . .
C6 C5 O4 C8 177.45(14) . .
C4 C5 O4 C8 -2.0(2) . .
C8 C8 O4 C5 -167.25(16) 2_765 .
C3 C2 S1 O1 -79.09(13) . .
C7 C2 S1 O1 100.55(13) . .
C3 C2 S1 O2 41.49(14) . .
C7 C2 S1 O2 -138.87(13) . .
C3 C2 S1 O3 161.03(12) . .
C7 C2 S1 O3 -19.33(14) . .
C14 C9 C10 C11 0(3) . .
C9 C10 C11 C12 1(3) . .
C10 C11 C12 C13 -0.1(19) . .
C10 C11 C12 C15 -178.5(14) . .
C11 C12 C13 C14 -1(2) . .
C15 C12 C13 C14 176.9(15) . .
C10 C9 C14 C13 -1(3) . .
C12 C13 C14 C9 2(3) . .
C13 C12 C15 C15 -8.7(11) . 2
C11 C12 C15 C15 169.7(8) . 2
C14' C9' C10' C11' -2(4) . .
C9' C10' C11' C12' -1(4) . .
C10' C11' C12' C13' 2(3) . .
C10' C11' C12' C15' -177(2) . .
C11' C12' C13' C14' 0(3) . .
C15' C12' C13' C14' 179.1(19) . .
C10' C9' C14' C13' 4(4) . .
C12' C13' C14' C9' -3(4) . .
C13' C12' C15' C15' -176.1(12) . 2
C11' C12' C15' C15' 3.2(16) . 2
